data_1518164
loop_
_publ_author_name
'Lane, Andrew'
'Barnes, Charles'
'Vollmer, Matthew'
'Walensky, Justin'

_publ_section_title
;
 Reactivity of Mononuclear and Dinuclear Gold(I) Amidinate Complexes with
 CS2 and CsBr3
;
_journal_issue 4
_journal_name_full Inorganics
_journal_page_first 540
_journal_paper_doi 10.3390/inorganics2040540
_journal_volume 2
_journal_year 2014
_chemical_formula_sum 'C35 H34 Au N2 P'
_chemical_formula_weight 710.58
_space_group_crystal_system triclinic
_space_group_IT_number 2
_space_group_name_Hall '-P 1'
_space_group_name_H-M_alt 'P -1'
_symmetry_space_group_name_Hall '-P 1'
_symmetry_space_group_name_H-M 'P -1'
_atom_sites_solution_hydrogens geom
_audit_creation_method SHELXL-2013
_cell_angle_alpha 83.247(2)
_cell_angle_beta 78.545(2)
_cell_angle_gamma 75.244(2)
_cell_formula_units_Z 4
_cell_length_a 10.641(2)
_cell_length_b 14.542(3)
_cell_length_c 20.465(4)
_cell_measurement_reflns_used 9919
_cell_measurement_temperature 100(2)
_cell_measurement_theta_max 27.6
_cell_measurement_theta_min 2.2
_cell_volume 2993.8(10)
_computing_cell_refinement 'APEX2 (Bruker AXS, 2008)'
_computing_data_collection 'APEX2 (Bruker AXS, 2008)'
_computing_data_reduction 'APEX2 (Bruker AXS, 2008)'
_computing_molecular_graphics 'X-SEED, Barbour, 2001'
_computing_publication_material 'CIFTAB (Sheldrick, 2013)'
_computing_structure_refinement 'SHELXL-2013 (Sheldrick, 2013)'
_computing_structure_solution 'SHELXS-2013 (Sheldrick, 2013)'
_diffrn_ambient_temperature 100(2)
_diffrn_measured_fraction_theta_full 0.998
_diffrn_measured_fraction_theta_max 0.980
_diffrn_measurement_device_type 'Bruker APEXII CCD area detector'
_diffrn_measurement_method 'omega scans'
_diffrn_radiation_type MoK\a
_diffrn_radiation_wavelength 0.71073
_diffrn_reflns_av_R_equivalents 0.0290
_diffrn_reflns_av_unetI/netI 0.0370
_diffrn_reflns_Laue_measured_fraction_full 0.998
_diffrn_reflns_Laue_measured_fraction_max 0.980
_diffrn_reflns_limit_h_max 13
_diffrn_reflns_limit_h_min -13
_diffrn_reflns_limit_k_max 18
_diffrn_reflns_limit_k_min -18
_diffrn_reflns_limit_l_max 26
_diffrn_reflns_limit_l_min -26
_diffrn_reflns_number 35373
_diffrn_reflns_point_group_measured_fraction_full 0.998
_diffrn_reflns_point_group_measured_fraction_max 0.980
_diffrn_reflns_theta_full 25.242
_diffrn_reflns_theta_max 27.587
_diffrn_reflns_theta_min 1.018
_diffrn_source_type 'sealed tube'
_diffrn_standards_decay_% 0.0
_exptl_absorpt_coefficient_mu 4.993
_exptl_absorpt_correction_T_max 0.37
_exptl_absorpt_correction_T_min 0.28
_exptl_absorpt_correction_type multi-scan
_exptl_absorpt_process_details
;
 Data were corrected for decay and absorption using the program SADABS
 (Sheldrick, G. M. (2003). SADABS. Version 2.10. University of
 G\"ottingen, Germany).
;
_exptl_crystal_colour Colourless
_exptl_crystal_density_diffrn 1.577
_exptl_crystal_description Prism
_exptl_crystal_F_000 1408
_exptl_crystal_size_max 0.350
_exptl_crystal_size_mid 0.250
_exptl_crystal_size_min 0.250
_refine_diff_density_max 1.269
_refine_diff_density_min -0.846
_refine_diff_density_rms 0.101
_refine_ls_extinction_method none
_refine_ls_goodness_of_fit_ref 0.966
_refine_ls_hydrogen_treatment constr
_refine_ls_matrix_type full
_refine_ls_number_parameters 711
_refine_ls_number_reflns 13601
_refine_ls_number_restraints 0
_refine_ls_restrained_S_all 0.966
_refine_ls_R_factor_all 0.0343
_refine_ls_R_factor_gt 0.0236
_refine_ls_shift/su_max 0.003
_refine_ls_shift/su_mean 0.000
_refine_ls_structure_factor_coef Fsqd
_refine_ls_weighting_details 'w=1/[\s^2^(Fo^2^)+(0.0230P)^2^] where P=(Fo^2^+2Fc^2^)/3'
_refine_ls_weighting_scheme calc
_refine_ls_wR_factor_gt 0.0498
_refine_ls_wR_factor_ref 0.0536
_reflns_Friedel_coverage 0.000
_reflns_number_gt 10874
_reflns_number_total 13601
_reflns_threshold_expression 'I > 2\s(I)'
_cod_data_source_file s1.cif
_cod_data_source_block ACLPPh3Au
_cod_original_cell_volume 2993.8(11)
_cod_database_code 1518164
_shelx_space_group_comment
;
The symmetry employed for this shelxl refinement is uniquely defined
by the following loop, which should always be used as a source of
symmetry information in preference to the above space-group names.
They are only intended as comments.
;
_shelx_estimated_absorpt_t_min 0.274
_shelx_estimated_absorpt_t_max 0.368
_shelxl_version_number 2013-4

loop_
_space_group_symop_operation_xyz
'x, y, z'
'-x, -y, -z'

loop_
_atom_site_label
_atom_site_type_symbol
_atom_site_fract_x
_atom_site_fract_y
_atom_site_fract_z
_atom_site_U_iso_or_equiv
_atom_site_adp_type
_atom_site_occupancy
_atom_site_site_symmetry_order
_atom_site_calc_flag
_atom_site_refinement_flags_posn
_atom_site_refinement_flags_adp
C8A C 0.7811(3) 0.5093(2) 0.35329(17) 0.0356(9) Uani 1 1 d . .
H8A1 H 0.8219 0.5165 0.3907 0.053 Uiso 1 1 calc R U
H8A2 H 0.8044 0.4421 0.3435 0.053 Uiso 1 1 calc R U
H8A3 H 0.6849 0.5311 0.3652 0.053 Uiso 1 1 calc R U
C14B C -0.1721(3) 0.8007(2) 1.00908(16) 0.0276(8) Uani 1 1 d . .
H14B H -0.2249 0.7608 1.0346 0.033 Uiso 1 1 calc R U
C16B C 0.0648(3) 0.9829(2) 0.89433(17) 0.0321(8) Uani 1 1 d . .
H16A H 0.1187 1.0001 0.9224 0.048 Uiso 1 1 calc R U
H16B H 0.0072 1.0408 0.8773 0.048 Uiso 1 1 calc R U
H16C H 0.1226 0.9489 0.8567 0.048 Uiso 1 1 calc R U
C7A C 0.7858(3) 0.8311(2) 0.22883(17) 0.0315(8) Uani 1 1 d . .
H7A1 H 0.8197 0.8571 0.1843 0.047 Uiso 1 1 calc R U
H7A2 H 0.8180 0.8570 0.2627 0.047 Uiso 1 1 calc R U
H7A3 H 0.6891 0.8489 0.2368 0.047 Uiso 1 1 calc R U
C7B C 0.2926(3) 0.8392(2) 0.72154(16) 0.0304(8) Uani 1 1 d . .
H7B1 H 0.3270 0.8692 0.7524 0.046 Uiso 1 1 calc R U
H7B2 H 0.1959 0.8563 0.7313 0.046 Uiso 1 1 calc R U
H7B3 H 0.3230 0.8617 0.6755 0.046 Uiso 1 1 calc R U
Au1A Au 0.50370(2) 0.73494(2) 0.33068(2) 0.01531(4) Uani 1 1 d . .
P1A P 0.30863(7) 0.74038(5) 0.30394(4) 0.01407(16) Uani 1 1 d . .
N1A N 0.6940(2) 0.71462(17) 0.34307(12) 0.0190(6) Uani 1 1 d . .
N2A N 0.6772(3) 0.78085(19) 0.44670(13) 0.0263(6) Uani 1 1 d . .
C1A C 0.7878(3) 0.6684(2) 0.28932(15) 0.0185(6) Uani 1 1 d . .
C2A C 0.8332(3) 0.7236(2) 0.23297(16) 0.0217(7) Uani 1 1 d . .
C3A C 0.9221(3) 0.6776(2) 0.18029(15) 0.0229(7) Uani 1 1 d . .
H3A H 0.9538 0.7143 0.1420 0.027 Uiso 1 1 calc R U
C4A C 0.9646(3) 0.5793(2) 0.18298(16) 0.0273(7) Uani 1 1 d . .
H4A H 1.0256 0.5491 0.1468 0.033 Uiso 1 1 calc R U
C5A C 0.9183(3) 0.5251(2) 0.23847(16) 0.0292(8) Uani 1 1 d . .
H5A H 0.9469 0.4575 0.2398 0.035 Uiso 1 1 calc R U
C6A C 0.8304(3) 0.5683(2) 0.29233(15) 0.0233(7) Uani 1 1 d . .
C9A C 0.7400(3) 0.7374(2) 0.39392(15) 0.0202(7) Uani 1 1 d . .
H9A H 0.8333 0.7188 0.3906 0.024 Uiso 1 1 calc R U
C10A C 0.5379(3) 0.8092(2) 0.45861(15) 0.0244(7) Uani 1 1 d . .
C11A C 0.4756(3) 0.9037(2) 0.44084(17) 0.0301(8) Uani 1 1 d . .
C12A C 0.3393(3) 0.9340(3) 0.45964(19) 0.0397(10) Uani 1 1 d . .
H12A H 0.2961 0.9975 0.4474 0.048 Uiso 1 1 calc R U
C13A C 0.2665(4) 0.8740(3) 0.49539(19) 0.0451(11) Uani 1 1 d . .
H13A H 0.1738 0.8964 0.5085 0.054 Uiso 1 1 calc R U
C14A C 0.3276(3) 0.7802(3) 0.51263(17) 0.0376(9) Uani 1 1 d . .
H14A H 0.2763 0.7388 0.5375 0.045 Uiso 1 1 calc R U
C15A C 0.4641(3) 0.7461(3) 0.49363(16) 0.0296(8) Uani 1 1 d . .
C16A C 0.5545(4) 0.9706(3) 0.40137(19) 0.0419(10) Uani 1 1 d . .
H16D H 0.6155 0.9818 0.4280 0.063 Uiso 1 1 calc R U
H16E H 0.4946 1.0313 0.3903 0.063 Uiso 1 1 calc R U
H16F H 0.6048 0.9423 0.3601 0.063 Uiso 1 1 calc R U
C17A C 0.5315(4) 0.6441(3) 0.50980(17) 0.0383(9) Uani 1 1 d . .
H17A H 0.4671 0.6113 0.5370 0.057 Uiso 1 1 calc R U
H17B H 0.6020 0.6423 0.5347 0.057 Uiso 1 1 calc R U
H17C H 0.5693 0.6124 0.4682 0.057 Uiso 1 1 calc R U
C18A C 0.3203(3) 0.74149(19) 0.21378(15) 0.0171(6) Uani 1 1 d . .
C19A C 0.4452(3) 0.71995(19) 0.17376(14) 0.0177(6) Uani 1 1 d . .
H19A H 0.5217 0.7009 0.1940 0.021 Uiso 1 1 calc R U
C20A C 0.4584(3) 0.7263(2) 0.10452(15) 0.0213(7) Uani 1 1 d . .
H20A H 0.5436 0.7118 0.0776 0.026 Uiso 1 1 calc R U
C21A C 0.3463(3) 0.7539(2) 0.07465(16) 0.0231(7) Uani 1 1 d . .
H21A H 0.3549 0.7587 0.0273 0.028 Uiso 1 1 calc R U
C22A C 0.2229(3) 0.7740(2) 0.11414(16) 0.0227(7) Uani 1 1 d . .
H22A H 0.1465 0.7922 0.0938 0.027 Uiso 1 1 calc R U
C23A C 0.2089(3) 0.7681(2) 0.18352(15) 0.0201(7) Uani 1 1 d . .
H23A H 0.1234 0.7821 0.2102 0.024 Uiso 1 1 calc R U
C24A C 0.1775(3) 0.8435(2) 0.32928(14) 0.0177(6) Uani 1 1 d . .
C25A C 0.2095(3) 0.9308(2) 0.32620(16) 0.0260(7) Uani 1 1 d . .
H25A H 0.2984 0.9353 0.3115 0.031 Uiso 1 1 calc R U
C26A C 0.1118(4) 1.0117(2) 0.34454(17) 0.0337(8) Uani 1 1 d . .
H26A H 0.1339 1.0715 0.3420 0.040 Uiso 1 1 calc R U
C27A C -0.0170(3) 1.0053(3) 0.36637(17) 0.0356(9) Uani 1 1 d . .
H27A H -0.0839 1.0608 0.3783 0.043 Uiso 1 1 calc R U
C28A C -0.0489(3) 0.9183(3) 0.3709(2) 0.0490(11) Uani 1 1 d . .
H28A H -0.1373 0.9135 0.3869 0.059 Uiso 1 1 calc R U
C29A C 0.0484(3) 0.8381(3) 0.3520(2) 0.0397(10) Uani 1 1 d . .
H29A H 0.0260 0.7784 0.3547 0.048 Uiso 1 1 calc R U
C30A C 0.2430(3) 0.6400(2) 0.34356(15) 0.0180(6) Uani 1 1 d . .
C31A C 0.2480(3) 0.6206(2) 0.41159(16) 0.0311(8) Uani 1 1 d . .
H31A H 0.2880 0.6571 0.4332 0.037 Uiso 1 1 calc R U
C32A C 0.1949(4) 0.5481(3) 0.44788(18) 0.0387(9) Uani 1 1 d . .
H32A H 0.1972 0.5360 0.4943 0.046 Uiso 1 1 calc R U
C33A C 0.1388(3) 0.4939(2) 0.41632(17) 0.0309(8) Uani 1 1 d . .
H33A H 0.1020 0.4445 0.4410 0.037 Uiso 1 1 calc R U
C34A C 0.1363(3) 0.5115(2) 0.34898(17) 0.0270(8) Uani 1 1 d . .
H34A H 0.0995 0.4731 0.3272 0.032 Uiso 1 1 calc R U
C35A C 0.1869(3) 0.5845(2) 0.31253(16) 0.0219(7) Uani 1 1 d . .
H35A H 0.1832 0.5965 0.2662 0.026 Uiso 1 1 calc R U
Au1B Au 0.01122(2) 0.74823(2) 0.82772(2) 0.01421(3) Uani 1 1 d . .
P1B P -0.18427(7) 0.74935(5) 0.80300(4) 0.01391(16) Uani 1 1 d . .
N1B N 0.2008(2) 0.73031(16) 0.84009(12) 0.0166(5) Uani 1 1 d . .
N2B N 0.1803(2) 0.79306(18) 0.94533(13) 0.0232(6) Uani 1 1 d . .
C1B C 0.2971(3) 0.6809(2) 0.78828(14) 0.0172(6) Uani 1 1 d . .
C2B C 0.3415(3) 0.7326(2) 0.72996(15) 0.0187(6) Uani 1 1 d . .
C3B C 0.4316(3) 0.6836(2) 0.67945(15) 0.0231(7) Uani 1 1 d . .
H3B H 0.4616 0.7179 0.6394 0.028 Uiso 1 1 calc R U
C4B C 0.4787(3) 0.5854(2) 0.68632(16) 0.0261(7) Uani 1 1 d . .
H4B H 0.5413 0.5529 0.6516 0.031 Uiso 1 1 calc R U
C5B C 0.4337(3) 0.5352(2) 0.74417(16) 0.0278(8) Uani 1 1 d . .
H5B H 0.4651 0.4679 0.7486 0.033 Uiso 1 1 calc R U
C6B C 0.3434(3) 0.5814(2) 0.79585(15) 0.0229(7) Uani 1 1 d . .
C8B C 0.2949(3) 0.5260(2) 0.85898(16) 0.0328(8) Uani 1 1 d . .
H8B1 H 0.3286 0.5416 0.8965 0.049 Uiso 1 1 calc R U
H8B2 H 0.3264 0.4575 0.8531 0.049 Uiso 1 1 calc R U
H8B3 H 0.1981 0.5430 0.8683 0.049 Uiso 1 1 calc R U
C9B C 0.2452(3) 0.7501(2) 0.89257(15) 0.0177(6) Uani 1 1 d . .
H9B H 0.3380 0.7296 0.8907 0.021 Uiso 1 1 calc R U
C10B C 0.0413(3) 0.8248(2) 0.95553(14) 0.0194(7) Uani 1 1 d . .
C11B C -0.0184(3) 0.9194(2) 0.93528(15) 0.0232(7) Uani 1 1 d . .
C12B C -0.1544(3) 0.9516(2) 0.95320(17) 0.0288(8) Uani 1 1 d . .
H12B H -0.1955 1.0151 0.9397 0.035 Uiso 1 1 calc R U
C13B C -0.2314(3) 0.8937(3) 0.99011(17) 0.0317(8) Uani 1 1 d . .
H13B H -0.3241 0.9174 1.0024 0.038 Uiso 1 1 calc R U
C15B C -0.0369(3) 0.7644(2) 0.99160(15) 0.0232(7) Uani 1 1 d . .
C17B C 0.0270(3) 0.6617(2) 1.00887(16) 0.0297(8) Uani 1 1 d . .
H17D H -0.0395 0.6304 1.0357 0.045 Uiso 1 1 calc R U
H17E H 0.0968 0.6588 1.0345 0.045 Uiso 1 1 calc R U
H17F H 0.0653 0.6292 0.9677 0.045 Uiso 1 1 calc R U
C18B C -0.1757(3) 0.74917(19) 0.71349(14) 0.0155(6) Uani 1 1 d . .
C19B C -0.0522(3) 0.72848(19) 0.67265(14) 0.0175(6) Uani 1 1 d . .
H19B H 0.0252 0.7104 0.6922 0.021 Uiso 1 1 calc R U
C20B C -0.0410(3) 0.7340(2) 0.60326(15) 0.0222(7) Uani 1 1 d . .
H20B H 0.0438 0.7201 0.5758 0.027 Uiso 1 1 calc R U
C21B C -0.1537(3) 0.7600(2) 0.57418(16) 0.0227(7) Uani 1 1 d . .
H21B H -0.1464 0.7646 0.5269 0.027 Uiso 1 1 calc R U
C22B C -0.2771(3) 0.7791(2) 0.61497(16) 0.0243(7) Uani 1 1 d . .
H22B H -0.3544 0.7956 0.5954 0.029 Uiso 1 1 calc R U
C23B C -0.2886(3) 0.7744(2) 0.68411(15) 0.0199(7) Uani 1 1 d . .
H23B H -0.3735 0.7885 0.7114 0.024 Uiso 1 1 calc R U
C24B C -0.3183(3) 0.8512(2) 0.82862(14) 0.0164(6) Uani 1 1 d . .
C25B C -0.2908(3) 0.9401(2) 0.82233(16) 0.0255(7) Uani 1 1 d . .
H25B H -0.2033 0.9464 0.8057 0.031 Uiso 1 1 calc R U
C26B C -0.3903(3) 1.0200(2) 0.84018(17) 0.0294(8) Uani 1 1 d . .
H26B H -0.3712 1.0810 0.8350 0.035 Uiso 1 1 calc R U
C27B C -0.5164(3) 1.0106(2) 0.86536(17) 0.0315(8) Uani 1 1 d . .
H27B H -0.5849 1.0654 0.8769 0.038 Uiso 1 1 calc R U
C28B C -0.5437(3) 0.9223(3) 0.8738(2) 0.0459(11) Uani 1 1 d . .
H28B H -0.6306 0.9158 0.8921 0.055 Uiso 1 1 calc R U
C29B C -0.4441(3) 0.8425(2) 0.8555(2) 0.0394(10) Uani 1 1 d . .
H29B H -0.4631 0.7814 0.8617 0.047 Uiso 1 1 calc R U
C30B C -0.2433(3) 0.6471(2) 0.84524(15) 0.0170(6) Uani 1 1 d . .
C31B C -0.2291(3) 0.6269(2) 0.91190(16) 0.0262(7) Uani 1 1 d . .
H31B H -0.1866 0.6637 0.9317 0.031 Uiso 1 1 calc R U
C32B C -0.2768(3) 0.5532(2) 0.94956(17) 0.0319(8) Uani 1 1 d . .
H32B H -0.2679 0.5405 0.9952 0.038 Uiso 1 1 calc R U
C33B C -0.3369(3) 0.4982(2) 0.92130(17) 0.0284(8) Uani 1 1 d . .
H33B H -0.3697 0.4479 0.9473 0.034 Uiso 1 1 calc R U
C34B C -0.3489(3) 0.5170(2) 0.85474(17) 0.0275(8) Uani 1 1 d . .
H34B H -0.3885 0.4783 0.8348 0.033 Uiso 1 1 calc R U
C35B C -0.3038(3) 0.5917(2) 0.81643(16) 0.0230(7) Uani 1 1 d . .
H35B H -0.3143 0.6048 0.7710 0.028 Uiso 1 1 calc R U

loop_
_atom_site_aniso_label
_atom_site_aniso_U_11
_atom_site_aniso_U_22
_atom_site_aniso_U_33
_atom_site_aniso_U_23
_atom_site_aniso_U_13
_atom_site_aniso_U_12
C8A 0.037(2) 0.035(2) 0.024(2) 0.0013(15) 0.0011(16) 0.0046(17)
C14B 0.0229(18) 0.042(2) 0.0214(18) -0.0097(15) 0.0002(14) -0.0135(16)
C16B 0.0290(19) 0.0279(18) 0.037(2) -0.0048(16) -0.0040(16) -0.0024(15)
C7A 0.035(2) 0.0291(19) 0.028(2) -0.0052(15) 0.0011(16) -0.0077(16)
C7B 0.037(2) 0.0254(18) 0.0252(19) 0.0014(14) 0.0024(16) -0.0083(16)
Au1A 0.01099(6) 0.02103(6) 0.01394(7) -0.00506(5) -0.00352(5) -0.00113(5)
P1A 0.0116(4) 0.0156(4) 0.0151(4) -0.0033(3) -0.0033(3) -0.0015(3)
N1A 0.0093(12) 0.0304(14) 0.0164(14) -0.0055(11) -0.0041(10) -0.0001(11)
N2A 0.0187(15) 0.0396(16) 0.0217(16) -0.0138(13) -0.0066(12) -0.0016(13)
C1A 0.0105(14) 0.0281(17) 0.0150(16) -0.0038(13) -0.0032(12) 0.0003(13)
C2A 0.0193(16) 0.0261(17) 0.0218(18) -0.0040(13) -0.0050(13) -0.0072(14)
C3A 0.0205(17) 0.0366(19) 0.0129(16) -0.0021(13) -0.0008(13) -0.0106(15)
C4A 0.0218(17) 0.039(2) 0.0177(18) -0.0079(14) -0.0007(14) -0.0001(15)
C5A 0.0296(19) 0.0267(18) 0.0220(19) -0.0014(14) -0.0011(15) 0.0073(15)
C6A 0.0208(17) 0.0290(17) 0.0151(17) 0.0001(13) -0.0030(13) 0.0025(14)
C9A 0.0150(16) 0.0275(17) 0.0187(17) -0.0035(13) -0.0046(13) -0.0038(13)
C10A 0.0171(16) 0.0390(19) 0.0173(17) -0.0156(14) -0.0053(13) 0.0009(15)
C11A 0.0296(19) 0.0357(19) 0.025(2) -0.0165(15) -0.0084(16) 0.0012(16)
C12A 0.029(2) 0.050(2) 0.037(2) -0.0271(19) -0.0098(18) 0.0097(18)
C13A 0.0191(19) 0.078(3) 0.036(2) -0.035(2) -0.0016(17) 0.005(2)
C14A 0.028(2) 0.073(3) 0.0167(19) -0.0205(18) 0.0029(15) -0.018(2)
C15A 0.0274(19) 0.049(2) 0.0132(17) -0.0125(15) -0.0048(14) -0.0046(17)
C16A 0.040(2) 0.037(2) 0.048(3) -0.0146(18) -0.0095(19) -0.0004(18)
C17A 0.044(2) 0.051(2) 0.0187(19) -0.0070(16) -0.0007(17) -0.0120(19)
C18A 0.0216(16) 0.0127(14) 0.0180(16) -0.0020(12) -0.0061(13) -0.0038(12)
C19A 0.0190(16) 0.0164(14) 0.0183(17) 0.0009(12) -0.0062(13) -0.0039(13)
C20A 0.0223(17) 0.0231(16) 0.0170(17) -0.0031(13) -0.0002(13) -0.0047(13)
C21A 0.0325(19) 0.0215(16) 0.0172(17) -0.0021(13) -0.0067(14) -0.0079(14)
C22A 0.0249(17) 0.0222(16) 0.0243(18) 0.0011(13) -0.0124(14) -0.0067(14)
C23A 0.0180(16) 0.0214(16) 0.0223(17) -0.0017(13) -0.0059(13) -0.0054(13)
C24A 0.0161(15) 0.0201(15) 0.0149(16) -0.0068(12) -0.0030(12) 0.0017(13)
C25A 0.0308(19) 0.0217(16) 0.0223(18) -0.0064(14) 0.0029(15) -0.0045(14)
C26A 0.042(2) 0.0198(17) 0.033(2) -0.0037(15) -0.0010(17) 0.0003(16)
C27A 0.034(2) 0.035(2) 0.030(2) -0.0156(16) -0.0085(17) 0.0154(17)
C28A 0.0144(18) 0.051(3) 0.077(3) -0.027(2) -0.0004(19) 0.0038(17)
C29A 0.0204(18) 0.032(2) 0.068(3) -0.0199(19) -0.0026(18) -0.0061(16)
C30A 0.0166(15) 0.0186(15) 0.0176(17) -0.0036(12) -0.0010(13) -0.0026(13)
C31A 0.049(2) 0.0305(18) 0.0184(18) -0.0029(14) -0.0057(16) -0.0175(17)
C32A 0.058(3) 0.041(2) 0.0189(19) 0.0033(16) -0.0043(18) -0.020(2)
C33A 0.037(2) 0.0216(17) 0.031(2) 0.0034(15) 0.0044(16) -0.0110(15)
C34A 0.0298(19) 0.0210(16) 0.033(2) -0.0047(14) -0.0061(15) -0.0098(14)
C35A 0.0241(17) 0.0210(16) 0.0214(18) -0.0008(13) -0.0056(14) -0.0056(13)
Au1B 0.01102(6) 0.01791(6) 0.01377(7) -0.00353(5) -0.00346(5) -0.00154(5)
P1B 0.0124(4) 0.0152(4) 0.0149(4) -0.0026(3) -0.0035(3) -0.0030(3)
N1B 0.0116(12) 0.0211(13) 0.0166(14) -0.0043(10) -0.0026(10) -0.0020(10)
N2B 0.0193(14) 0.0298(15) 0.0215(15) -0.0056(12) -0.0069(12) -0.0034(12)
C1B 0.0123(15) 0.0252(16) 0.0148(16) -0.0046(12) -0.0034(12) -0.0037(13)
C2B 0.0172(16) 0.0221(15) 0.0174(17) -0.0045(12) -0.0033(13) -0.0041(13)
C3B 0.0212(17) 0.0341(18) 0.0152(17) -0.0008(13) -0.0023(13) -0.0099(14)
C4B 0.0194(17) 0.0348(19) 0.0195(18) -0.0083(14) 0.0000(14) 0.0021(14)
C5B 0.0269(18) 0.0297(18) 0.0201(18) -0.0030(14) -0.0023(14) 0.0048(15)
C6B 0.0241(17) 0.0260(17) 0.0158(17) -0.0008(13) -0.0032(13) -0.0013(14)
C8B 0.038(2) 0.0270(18) 0.0237(19) 0.0039(15) 0.0044(16) 0.0000(16)
C9B 0.0120(15) 0.0226(16) 0.0204(17) -0.0006(13) -0.0065(13) -0.0050(13)
C10B 0.0180(16) 0.0288(17) 0.0135(16) -0.0126(13) -0.0037(13) -0.0040(14)
C11B 0.0239(17) 0.0280(17) 0.0182(17) -0.0098(13) -0.0063(14) -0.0013(14)
C12B 0.0224(18) 0.0301(18) 0.030(2) -0.0105(15) -0.0050(15) 0.0048(15)
C13B 0.0180(18) 0.044(2) 0.031(2) -0.0160(17) 0.0012(15) -0.0014(16)
C15B 0.0263(18) 0.0327(18) 0.0118(16) -0.0112(13) -0.0029(13) -0.0054(15)
C17B 0.035(2) 0.0348(19) 0.0188(18) -0.0033(14) -0.0023(15) -0.0091(16)
C18B 0.0197(16) 0.0118(14) 0.0159(16) -0.0018(11) -0.0040(13) -0.0041(12)
C19B 0.0188(16) 0.0156(14) 0.0194(17) -0.0046(12) -0.0062(13) -0.0026(13)
C20B 0.0215(17) 0.0226(16) 0.0218(18) -0.0057(13) -0.0004(14) -0.0048(13)
C21B 0.0324(19) 0.0211(16) 0.0175(17) -0.0008(13) -0.0079(14) -0.0090(14)
C22B 0.0267(18) 0.0257(17) 0.0249(19) 0.0005(14) -0.0149(15) -0.0071(14)
C23B 0.0167(16) 0.0214(16) 0.0222(17) -0.0019(13) -0.0045(13) -0.0049(13)
C24B 0.0151(15) 0.0174(15) 0.0165(16) -0.0039(12) -0.0044(12) -0.0010(12)
C25B 0.0267(18) 0.0210(16) 0.0255(19) -0.0037(14) 0.0048(15) -0.0059(14)
C26B 0.038(2) 0.0156(16) 0.029(2) -0.0045(14) 0.0017(16) -0.0014(15)
C27B 0.028(2) 0.0269(18) 0.030(2) -0.0085(15) -0.0017(16) 0.0098(15)
C28B 0.0162(19) 0.039(2) 0.078(3) -0.017(2) 0.0024(19) -0.0016(17)
C29B 0.0167(18) 0.0249(18) 0.076(3) -0.0159(19) 0.0007(18) -0.0062(15)
C30B 0.0141(15) 0.0148(14) 0.0208(17) -0.0014(12) -0.0008(12) -0.0025(12)
C31B 0.0325(19) 0.0266(17) 0.0224(18) -0.0048(14) -0.0058(15) -0.0105(15)
C32B 0.047(2) 0.0302(19) 0.0175(18) 0.0006(14) -0.0028(16) -0.0112(17)
C33B 0.035(2) 0.0211(17) 0.027(2) -0.0003(14) 0.0016(16) -0.0086(15)
C34B 0.0318(19) 0.0218(16) 0.033(2) -0.0044(14) -0.0061(16) -0.0128(15)
C35B 0.0293(18) 0.0207(16) 0.0221(18) -0.0026(13) -0.0080(14) -0.0085(14)

loop_
_atom_type_symbol
_atom_type_description
_atom_type_scat_dispersion_real
_atom_type_scat_dispersion_imag
_atom_type_scat_source
C C 0.0033 0.0016 'International Tables Vol C Tables 4.2.6.8 and 6.1.1.4'
H H 0.0000 0.0000 'International Tables Vol C Tables 4.2.6.8 and 6.1.1.4'
N N 0.0061 0.0033 'International Tables Vol C Tables 4.2.6.8 and 6.1.1.4'
P P 0.1023 0.0942 'International Tables Vol C Tables 4.2.6.8 and 6.1.1.4'
Au Au -2.0133 8.8022 'International Tables Vol C Tables 4.2.6.8 and 6.1.1.4'

loop_
_geom_angle_atom_site_label_1
_geom_angle_atom_site_label_2
_geom_angle_atom_site_label_3
_geom_angle
C6A C8A H8A1 109.5
C6A C8A H8A2 109.5
H8A1 C8A H8A2 109.5
C6A C8A H8A3 109.5
H8A1 C8A H8A3 109.5
H8A2 C8A H8A3 109.5
C13B C14B C15B 121.4(3)
C13B C14B H14B 119.3
C15B C14B H14B 119.3
C11B C16B H16A 109.5
C11B C16B H16B 109.5
H16A C16B H16B 109.5
C11B C16B H16C 109.5
H16A C16B H16C 109.5
H16B C16B H16C 109.5
C2A C7A H7A1 109.5
C2A C7A H7A2 109.5
H7A1 C7A H7A2 109.5
C2A C7A H7A3 109.5
H7A1 C7A H7A3 109.5
H7A2 C7A H7A3 109.5
C2B C7B H7B1 109.5
C2B C7B H7B2 109.5
H7B1 C7B H7B2 109.5
C2B C7B H7B3 109.5
H7B1 C7B H7B3 109.5
H7B2 C7B H7B3 109.5
N1A Au1A P1A 170.54(7)
C30A P1A C24A 103.79(13)
C30A P1A C18A 108.71(13)
C24A P1A C18A 105.14(13)
C30A P1A Au1A 111.64(10)
C24A P1A Au1A 115.72(10)
C18A P1A Au1A 111.30(10)
C9A N1A C1A 118.0(2)
C9A N1A Au1A 128.8(2)
C1A N1A Au1A 113.17(18)
C9A N2A C10A 120.5(3)
C2A C1A C6A 120.5(3)
C2A C1A N1A 119.3(3)
C6A C1A N1A 120.1(3)
C3A C2A C1A 118.7(3)
C3A C2A C7A 120.4(3)
C1A C2A C7A 120.8(3)
C4A C3A C2A 121.0(3)
C4A C3A H3A 119.5
C2A C3A H3A 119.5
C3A C4A C5A 119.9(3)
C3A C4A H4A 120.0
C5A C4A H4A 120.0
C4A C5A C6A 120.8(3)
C4A C5A H5A 119.6
C6A C5A H5A 119.6
C5A C6A C1A 118.9(3)
C5A C6A C8A 120.9(3)
C1A C6A C8A 120.2(3)
N2A C9A N1A 130.0(3)
N2A C9A H9A 115.0
N1A C9A H9A 115.0
C15A C10A C11A 120.6(3)
C15A C10A N2A 119.9(3)
C11A C10A N2A 119.2(3)
C12A C11A C10A 118.8(3)
C12A C11A C16A 120.6(3)
C10A C11A C16A 120.6(3)
C13A C12A C11A 121.2(4)
C13A C12A H12A 119.4
C11A C12A H12A 119.4
C12A C13A C14A 120.2(3)
C12A C13A H13A 119.9
C14A C13A H13A 119.9
C13A C14A C15A 120.5(3)
C13A C14A H14A 119.7
C15A C14A H14A 119.7
C14A C15A C10A 118.6(3)
C14A C15A C17A 121.4(3)
C10A C15A C17A 120.0(3)
C11A C16A H16D 109.5
C11A C16A H16E 109.5
H16D C16A H16E 109.5
C11A C16A H16F 109.5
H16D C16A H16F 109.5
H16E C16A H16F 109.5
C15A C17A H17A 109.5
C15A C17A H17B 109.5
H17A C17A H17B 109.5
C15A C17A H17C 109.5
H17A C17A H17C 109.5
H17B C17A H17C 109.5
C23A C18A C19A 119.2(3)
C23A C18A P1A 122.0(2)
C19A C18A P1A 118.8(2)
C20A C19A C18A 120.5(3)
C20A C19A H19A 119.8
C18A C19A H19A 119.8
C19A C20A C21A 119.9(3)
C19A C20A H20A 120.0
C21A C20A H20A 120.0
C22A C21A C20A 119.7(3)
C22A C21A H21A 120.2
C20A C21A H21A 120.2
C21A C22A C23A 120.8(3)
C21A C22A H22A 119.6
C23A C22A H22A 119.6
C18A C23A C22A 120.0(3)
C18A C23A H23A 120.0
C22A C23A H23A 120.0
C29A C24A C25A 119.0(3)
C29A C24A P1A 122.6(2)
C25A C24A P1A 118.3(2)
C24A C25A C26A 120.1(3)
C24A C25A H25A 119.9
C26A C25A H25A 119.9
C27A C26A C25A 120.1(3)
C27A C26A H26A 119.9
C25A C26A H26A 119.9
C26A C27A C28A 120.0(3)
C26A C27A H27A 120.0
C28A C27A H27A 120.0
C27A C28A C29A 119.7(3)
C27A C28A H28A 120.1
C29A C28A H28A 120.1
C24A C29A C28A 121.0(3)
C24A C29A H29A 119.5
C28A C29A H29A 119.5
C35A C30A C31A 118.9(3)
C35A C30A P1A 125.7(2)
C31A C30A P1A 115.3(2)
C32A C31A C30A 120.4(3)
C32A C31A H31A 119.8
C30A C31A H31A 119.8
C33A C32A C31A 119.9(3)
C33A C32A H32A 120.0
C31A C32A H32A 120.0
C34A C33A C32A 119.8(3)
C34A C33A H33A 120.1
C32A C33A H33A 120.1
C33A C34A C35A 120.8(3)
C33A C34A H34A 119.6
C35A C34A H34A 119.6
C34A C35A C30A 120.1(3)
C34A C35A H35A 119.9
C30A C35A H35A 119.9
N1B Au1B P1B 170.84(7)
C18B P1B C30B 109.58(13)
C18B P1B C24B 104.91(13)
C30B P1B C24B 104.01(13)
C18B P1B Au1B 111.44(10)
C30B P1B Au1B 110.55(10)
C24B P1B Au1B 115.91(10)
C9B N1B C1B 117.2(2)
C9B N1B Au1B 128.5(2)
C1B N1B Au1B 114.01(18)
C9B N2B C10B 121.2(3)
C2B C1B C6B 120.7(3)
C2B C1B N1B 119.3(3)
C6B C1B N1B 120.0(3)
C3B C2B C1B 118.7(3)
C3B C2B C7B 120.2(3)
C1B C2B C7B 121.0(3)
C2B C3B C4B 121.2(3)
C2B C3B H3B 119.4
C4B C3B H3B 119.4
C5B C4B C3B 119.4(3)
C5B C4B H4B 120.3
C3B C4B H4B 120.3
C4B C5B C6B 121.2(3)
C4B C5B H5B 119.4
C6B C5B H5B 119.4
C5B C6B C1B 118.7(3)
C5B C6B C8B 120.9(3)
C1B C6B C8B 120.4(3)
C6B C8B H8B1 109.5
C6B C8B H8B2 109.5
H8B1 C8B H8B2 109.5
C6B C8B H8B3 109.5
H8B1 C8B H8B3 109.5
H8B2 C8B H8B3 109.5
N2B C9B N1B 129.6(3)
N2B C9B H9B 115.2
N1B C9B H9B 115.2
C15B C10B C11B 120.1(3)
C15B C10B N2B 119.5(3)
C11B C10B N2B 120.1(3)
C12B C11B C10B 118.5(3)
C12B C11B C16B 121.4(3)
C10B C11B C16B 120.1(3)
C13B C12B C11B 121.8(3)
C13B C12B H12B 119.1
C11B C12B H12B 119.1
C12B C13B C14B 119.2(3)
C12B C13B H13B 120.4
C14B C13B H13B 120.4
C14B C15B C10B 118.9(3)
C14B C15B C17B 121.5(3)
C10B C15B C17B 119.5(3)
C15B C17B H17D 109.5
C15B C17B H17E 109.5
H17D C17B H17E 109.5
C15B C17B H17F 109.5
H17D C17B H17F 109.5
H17E C17B H17F 109.5
C19B C18B C23B 119.1(3)
C19B C18B P1B 118.8(2)
C23B C18B P1B 122.1(2)
C18B C19B C20B 120.6(3)
C18B C19B H19B 119.7
C20B C19B H19B 119.7
C21B C20B C19B 120.2(3)
C21B C20B H20B 119.9
C19B C20B H20B 119.9
C22B C21B C20B 119.3(3)
C22B C21B H21B 120.4
C20B C21B H21B 120.4
C21B C22B C23B 120.7(3)
C21B C22B H22B 119.6
C23B C22B H22B 119.6
C22B C23B C18B 120.2(3)
C22B C23B H23B 119.9
C18B C23B H23B 119.9
C29B C24B C25B 119.1(3)
C29B C24B P1B 122.6(2)
C25B C24B P1B 118.3(2)
C24B C25B C26B 120.4(3)
C24B C25B H25B 119.8
C26B C25B H25B 119.8
C27B C26B C25B 119.9(3)
C27B C26B H26B 120.1
C25B C26B H26B 120.1
C28B C27B C26B 120.1(3)
C28B C27B H27B 119.9
C26B C27B H27B 119.9
C27B C28B C29B 119.9(3)
C27B C28B H28B 120.1
C29B C28B H28B 120.1
C24B C29B C28B 120.6(3)
C24B C29B H29B 119.7
C28B C29B H29B 119.7
C31B C30B C35B 119.4(3)
C31B C30B P1B 115.7(2)
C35B C30B P1B 124.9(2)
C32B C31B C30B 120.2(3)
C32B C31B H31B 119.9
C30B C31B H31B 119.9
C33B C32B C31B 120.6(3)
C33B C32B H32B 119.7
C31B C32B H32B 119.7
C32B C33B C34B 119.2(3)
C32B C33B H33B 120.4
C34B C33B H33B 120.4
C33B C34B C35B 121.0(3)
C33B C34B H34B 119.5
C35B C34B H34B 119.5
C30B C35B C34B 119.5(3)
C30B C35B H35B 120.2
C34B C35B H35B 120.2

loop_
_geom_bond_atom_site_label_1
_geom_bond_atom_site_label_2
_geom_bond_distance
C8A C6A 1.512(4)
C8A H8A1 0.9800
C8A H8A2 0.9800
C8A H8A3 0.9800
C14B C13B 1.385(5)
C14B C15B 1.389(4)
C14B H14B 0.9500
C16B C11B 1.509(4)
C16B H16A 0.9800
C16B H16B 0.9800
C16B H16C 0.9800
C7A C2A 1.513(4)
C7A H7A1 0.9800
C7A H7A2 0.9800
C7A H7A3 0.9800
C7B C2B 1.506(4)
C7B H7B1 0.9800
C7B H7B2 0.9800
C7B H7B3 0.9800
Au1A N1A 2.033(2)
Au1A P1A 2.2297(8)
P1A C30A 1.814(3)
P1A C24A 1.815(3)
P1A C18A 1.823(3)
N1A C9A 1.342(4)
N1A C1A 1.434(4)
N2A C9A 1.293(4)
N2A C10A 1.413(4)
C1A C2A 1.402(4)
C1A C6A 1.408(4)
C2A C3A 1.396(4)
C3A C4A 1.382(4)
C3A H3A 0.9500
C4A C5A 1.386(4)
C4A H4A 0.9500
C5A C6A 1.393(4)
C5A H5A 0.9500
C9A H9A 0.9500
C10A C15A 1.400(4)
C10A C11A 1.405(4)
C11A C12A 1.393(5)
C11A C16A 1.506(5)
C12A C13A 1.366(5)
C12A H12A 0.9500
C13A C14A 1.391(5)
C13A H13A 0.9500
C14A C15A 1.400(5)
C14A H14A 0.9500
C15A C17A 1.503(5)
C16A H16D 0.9800
C16A H16E 0.9800
C16A H16F 0.9800
C17A H17A 0.9800
C17A H17B 0.9800
C17A H17C 0.9800
C18A C23A 1.393(4)
C18A C19A 1.397(4)
C19A C20A 1.390(4)
C19A H19A 0.9500
C20A C21A 1.395(4)
C20A H20A 0.9500
C21A C22A 1.379(4)
C21A H21A 0.9500
C22A C23A 1.393(4)
C22A H22A 0.9500
C23A H23A 0.9500
C24A C29A 1.379(4)
C24A C25A 1.388(4)
C25A C26A 1.389(4)
C25A H25A 0.9500
C26A C27A 1.378(5)
C26A H26A 0.9500
C27A C28A 1.380(5)
C27A H27A 0.9500
C28A C29A 1.383(5)
C28A H28A 0.9500
C29A H29A 0.9500
C30A C35A 1.389(4)
C30A C31A 1.397(4)
C31A C32A 1.390(4)
C31A H31A 0.9500
C32A C33A 1.382(5)
C32A H32A 0.9500
C33A C34A 1.376(5)
C33A H33A 0.9500
C34A C35A 1.384(4)
C34A H34A 0.9500
C35A H35A 0.9500
Au1B N1B 2.030(2)
Au1B P1B 2.2322(8)
P1B C18B 1.816(3)
P1B C30B 1.820(3)
P1B C24B 1.820(3)
N1B C9B 1.343(4)
N1B C1B 1.436(4)
N2B C9B 1.294(4)
N2B C10B 1.414(4)
C1B C2B 1.399(4)
C1B C6B 1.405(4)
C2B C3B 1.388(4)
C3B C4B 1.389(4)
C3B H3B 0.9500
C4B C5B 1.383(4)
C4B H4B 0.9500
C5B C6B 1.388(4)
C5B H5B 0.9500
C6B C8B 1.512(4)
C8B H8B1 0.9800
C8B H8B2 0.9800
C8B H8B3 0.9800
C9B H9B 0.9500
C10B C15B 1.408(4)
C10B C11B 1.412(4)
C11B C12B 1.391(4)
C12B C13B 1.380(5)
C12B H12B 0.9500
C13B H13B 0.9500
C15B C17B 1.507(4)
C17B H17D 0.9800
C17B H17E 0.9800
C17B H17F 0.9800
C18B C19B 1.392(4)
C18B C23B 1.397(4)
C19B C20B 1.396(4)
C19B H19B 0.9500
C20B C21B 1.390(4)
C20B H20B 0.9500
C21B C22B 1.390(4)
C21B H21B 0.9500
C22B C23B 1.391(4)
C22B H22B 0.9500
C23B H23B 0.9500
C24B C29B 1.374(4)
C24B C25B 1.383(4)
C25B C26B 1.387(4)
C25B H25B 0.9500
C26B C27B 1.374(4)
C26B H26B 0.9500
C27B C28B 1.371(5)
C27B H27B 0.9500
C28B C29B 1.388(5)
C28B H28B 0.9500
C29B H29B 0.9500
C30B C31B 1.391(4)
C30B C35B 1.392(4)
C31B C32B 1.389(4)
C31B H31B 0.9500
C32B C33B 1.378(5)
C32B H32B 0.9500
C33B C34B 1.382(4)
C33B H33B 0.9500
C34B C35B 1.393(4)
C34B H34B 0.9500
C35B H35B 0.9500

loop_
_geom_torsion_atom_site_label_1
_geom_torsion_atom_site_label_2
_geom_torsion_atom_site_label_3
_geom_torsion_atom_site_label_4
_geom_torsion
C9A N1A C1A C2A -93.3(3)
Au1A N1A C1A C2A 87.5(3)
C9A N1A C1A C6A 88.9(3)
Au1A N1A C1A C6A -90.4(3)
C6A C1A C2A C3A -0.6(4)
N1A C1A C2A C3A -178.4(3)
C6A C1A C2A C7A 178.8(3)
N1A C1A C2A C7A 1.0(4)
C1A C2A C3A C4A 0.4(4)
C7A C2A C3A C4A -179.0(3)
C2A C3A C4A C5A 0.4(5)
C3A C4A C5A C6A -0.9(5)
C4A C5A C6A C1A 0.7(5)
C4A C5A C6A C8A -179.2(3)
C2A C1A C6A C5A 0.1(5)
N1A C1A C6A C5A 177.9(3)
C2A C1A C6A C8A 180.0(3)
N1A C1A C6A C8A -2.2(4)
C10A N2A C9A N1A 2.2(5)
C1A N1A C9A N2A 178.1(3)
Au1A N1A C9A N2A -2.8(5)
C9A N2A C10A C15A 88.6(4)
C9A N2A C10A C11A -97.6(4)
C15A C10A C11A C12A 1.0(5)
N2A C10A C11A C12A -172.7(3)
C15A C10A C11A C16A -178.1(3)
N2A C10A C11A C16A 8.1(5)
C10A C11A C12A C13A 0.8(5)
C16A C11A C12A C13A 179.9(3)
C11A C12A C13A C14A -1.3(6)
C12A C13A C14A C15A 0.0(5)
C13A C14A C15A C10A 1.7(5)
C13A C14A C15A C17A -178.0(3)
C11A C10A C15A C14A -2.3(5)
N2A C10A C15A C14A 171.4(3)
C11A C10A C15A C17A 177.5(3)
N2A C10A C15A C17A -8.8(5)
C30A P1A C18A C23A 72.8(3)
C24A P1A C18A C23A -37.8(3)
Au1A P1A C18A C23A -163.9(2)
C30A P1A C18A C19A -110.7(2)
C24A P1A C18A C19A 138.7(2)
Au1A P1A C18A C19A 12.6(2)
C23A C18A C19A C20A 0.9(4)
P1A C18A C19A C20A -175.7(2)
C18A C19A C20A C21A -0.3(4)
C19A C20A C21A C22A -0.5(4)
C20A C21A C22A C23A 0.6(4)
C19A C18A C23A C22A -0.8(4)
P1A C18A C23A C22A 175.7(2)
C21A C22A C23A C18A 0.0(4)
C30A P1A C24A C29A -19.9(3)
C18A P1A C24A C29A 94.2(3)
Au1A P1A C24A C29A -142.6(3)
C30A P1A C24A C25A 159.4(2)
C18A P1A C24A C25A -86.5(3)
Au1A P1A C24A C25A 36.7(3)
C29A C24A C25A C26A -1.3(5)
P1A C24A C25A C26A 179.4(3)
C24A C25A C26A C27A 0.5(5)
C25A C26A C27A C28A 0.9(6)
C26A C27A C28A C29A -1.5(6)
C25A C24A C29A C28A 0.7(6)
P1A C24A C29A C28A 180.0(3)
C27A C28A C29A C24A 0.7(6)
C24A P1A C30A C35A 100.0(3)
C18A P1A C30A C35A -11.5(3)
Au1A P1A C30A C35A -134.7(2)
C24A P1A C30A C31A -78.3(3)
C18A P1A C30A C31A 170.2(2)
Au1A P1A C30A C31A 47.0(3)
C35A C30A C31A C32A -1.5(5)
P1A C30A C31A C32A 177.0(3)
C30A C31A C32A C33A 1.1(6)
C31A C32A C33A C34A 0.3(6)
C32A C33A C34A C35A -1.4(5)
C33A C34A C35A C30A 1.1(5)
C31A C30A C35A C34A 0.4(5)
P1A C30A C35A C34A -177.9(2)
C9B N1B C1B C2B -100.0(3)
Au1B N1B C1B C2B 86.1(3)
C9B N1B C1B C6B 81.4(3)
Au1B N1B C1B C6B -92.4(3)
C6B C1B C2B C3B 0.4(4)
N1B C1B C2B C3B -178.1(2)
C6B C1B C2B C7B -179.8(3)
N1B C1B C2B C7B 1.7(4)
C1B C2B C3B C4B -0.7(4)
C7B C2B C3B C4B 179.5(3)
C2B C3B C4B C5B 0.9(5)
C3B C4B C5B C6B -0.8(5)
C4B C5B C6B C1B 0.5(5)
C4B C5B C6B C8B -179.9(3)
C2B C1B C6B C5B -0.3(5)
N1B C1B C6B C5B 178.2(3)
C2B C1B C6B C8B -179.9(3)
N1B C1B C6B C8B -1.4(4)
C10B N2B C9B N1B 1.9(5)
C1B N1B C9B N2B -179.8(3)
Au1B N1B C9B N2B -7.0(5)
C9B N2B C10B C15B 91.9(4)
C9B N2B C10B C11B -94.1(4)
C15B C10B C11B C12B 1.6(4)
N2B C10B C11B C12B -172.4(3)
C15B C10B C11B C16B -177.7(3)
N2B C10B C11B C16B 8.4(4)
C10B C11B C12B C13B 0.2(5)
C16B C11B C12B C13B 179.4(3)
C11B C12B C13B C14B -0.9(5)
C15B C14B C13B C12B -0.2(5)
C13B C14B C15B C10B 1.9(5)
C13B C14B C15B C17B -176.6(3)
C11B C10B C15B C14B -2.6(4)
N2B C10B C15B C14B 171.4(3)
C11B C10B C15B C17B 175.9(3)
N2B C10B C15B C17B -10.1(4)
C30B P1B C18B C19B -109.4(2)
C24B P1B C18B C19B 139.4(2)
Au1B P1B C18B C19B 13.3(2)
C30B P1B C18B C23B 74.3(3)
C24B P1B C18B C23B -36.8(3)
Au1B P1B C18B C23B -163.0(2)
C23B C18B C19B C20B 0.8(4)
P1B C18B C19B C20B -175.5(2)
C18B C19B C20B C21B -0.3(4)
C19B C20B C21B C22B -0.8(4)
C20B C21B C22B C23B 1.3(4)
C21B C22B C23B C18B -0.8(4)
C19B C18B C23B C22B -0.3(4)
P1B C18B C23B C22B 176.0(2)
C18B P1B C24B C29B 97.5(3)
C30B P1B C24B C29B -17.6(3)
Au1B P1B C24B C29B -139.2(3)
C18B P1B C24B C25B -84.4(3)
C30B P1B C24B C25B 160.5(2)
Au1B P1B C24B C25B 39.0(3)
C29B C24B C25B C26B -2.9(5)
P1B C24B C25B C26B 178.9(3)
C24B C25B C26B C27B 1.2(5)
C25B C26B C27B C28B 1.0(6)
C26B C27B C28B C29B -1.4(6)
C25B C24B C29B C28B 2.5(6)
P1B C24B C29B C28B -179.4(3)
C27B C28B C29B C24B -0.4(6)
C18B P1B C30B C31B 167.2(2)
C24B P1B C30B C31B -81.1(3)
Au1B P1B C30B C31B 44.0(3)
C18B P1B C30B C35B -15.0(3)
C24B P1B C30B C35B 96.7(3)
Au1B P1B C30B C35B -138.3(2)
C35B C30B C31B C32B -1.0(5)
P1B C30B C31B C32B 176.9(3)
C30B C31B C32B C33B 1.0(5)
C31B C32B C33B C34B 0.2(5)
C32B C33B C34B C35B -1.4(5)
C31B C30B C35B C34B -0.1(5)
P1B C30B C35B C34B -177.8(2)
C33B C34B C35B C30B 1.3(5)
